data_7001802
loop_
_publ_author_name
'Fitzgerald, Michael'
'Pappas, Iraklis'
'Zheng, Chong'
'Xie, Zai-Lai'
'Huang, Xiao-Ying'
'Tao, Songtao'
'Pan, Long'

_publ_section_title
;
 First hexanuclear zirconium macrocycle sustained in a chair-like
 conformation by glycolic acids
;
_journal_issue 32
_journal_name_full 'Dalton Transactions'
_journal_page_first 6289
_journal_page_last 6291
_journal_paper_doi 10.1039/b912160a
_journal_year 2009
_chemical_formula_moiety 'C24 H48 O48 Zr6, 13 H2 O'
_chemical_formula_sum 'C24 H74 O61 Zr6'
_chemical_formula_weight 1886.15
_chemical_name_systematic
;
?
;
_space_group_IT_number 14
_symmetry_cell_setting monoclinic
_symmetry_space_group_name_Hall '-P 2yn'
_symmetry_space_group_name_H-M 'P 1 21/n 1'
_atom_sites_solution_hydrogens geom
_atom_sites_solution_primary direct
_atom_sites_solution_secondary difmap
_audit_creation_method SHELXL-97
_cell_angle_alpha 90.00
_cell_angle_beta 92.590(10)
_cell_angle_gamma 90.00
_cell_formula_units_Z 2
_cell_length_a 12.2620(15)
_cell_length_b 17.5980(12)
_cell_length_c 15.2849(11)
_cell_measurement_reflns_used 2548
_cell_measurement_temperature 293(2)
_cell_measurement_theta_max 26.0177
_cell_measurement_theta_min 9.989
_cell_volume 3294.9(5)
_computing_cell_refinement 'CrystalClear (Rigaku Inc., 2007)'
_computing_data_collection 'CrystalClear (Rigaku Inc., 2007)'
_computing_data_reduction 'CrystalClear (Rigaku Inc., 2007)'
_computing_structure_refinement 'SHELXL-97 (Sheldrick, 1997)'
_computing_structure_solution 'SHELXS-97 (Sheldrick, 1990)'
_diffrn_ambient_temperature 293(2)
_diffrn_detector_area_resol_mean 13.6612
_diffrn_measured_fraction_theta_full 0.981
_diffrn_measured_fraction_theta_max 0.981
_diffrn_measurement_device_type 'Rigaku SCXmini'
_diffrn_measurement_method CCD_Profile_fitting
_diffrn_radiation_monochromator graphite
_diffrn_radiation_source 'fine-focus sealed tube'
_diffrn_radiation_type MoK\a
_diffrn_radiation_wavelength 0.71073
_diffrn_reflns_av_R_equivalents 0.0666
_diffrn_reflns_av_sigmaI/netI 0.0618
_diffrn_reflns_limit_h_max 14
_diffrn_reflns_limit_h_min -13
_diffrn_reflns_limit_k_max 20
_diffrn_reflns_limit_k_min -15
_diffrn_reflns_limit_l_max 17
_diffrn_reflns_limit_l_min -18
_diffrn_reflns_number 17924
_diffrn_reflns_theta_full 25.00
_diffrn_reflns_theta_max 25.00
_diffrn_reflns_theta_min 2.18
_exptl_absorpt_coefficient_mu 1.039
_exptl_absorpt_correction_T_max 0.9215
_exptl_absorpt_correction_T_min 0.7321
_exptl_absorpt_correction_type multi-scan
_exptl_absorpt_process_details 'CrystalClear (Rigaku Inc., 2007)'
_exptl_crystal_colour colorless
_exptl_crystal_density_diffrn 1.901
_exptl_crystal_density_method 'not measured'
_exptl_crystal_description plate
_exptl_crystal_F_000 1892
_exptl_crystal_size_max 0.32
_exptl_crystal_size_mid 0.30
_exptl_crystal_size_min 0.08
_refine_diff_density_max 1.576
_refine_diff_density_min -0.812
_refine_diff_density_rms 0.154
_refine_ls_extinction_method none
_refine_ls_goodness_of_fit_ref 1.110
_refine_ls_hydrogen_treatment constr
_refine_ls_matrix_type full
_refine_ls_number_parameters 415
_refine_ls_number_reflns 5695
_refine_ls_number_restraints 7
_refine_ls_restrained_S_all 1.110
_refine_ls_R_factor_all 0.0877
_refine_ls_R_factor_gt 0.0699
_refine_ls_shift/su_max 0.000
_refine_ls_shift/su_mean 0.000
_refine_ls_structure_factor_coef Fsqd
_refine_ls_weighting_details 'calc w=1/[\s^2^(Fo^2^)+(0.0833P)^2^+12.9398P] where P=(Fo^2^+2Fc^2^)/3'
_refine_ls_weighting_scheme calc
_refine_ls_wR_factor_gt 0.1711
_refine_ls_wR_factor_ref 0.1886
_reflns_number_gt 4461
_reflns_number_total 5695
_reflns_threshold_expression >2sigma(I)
_cod_data_source_file b912160a.txt
_cod_data_source_block xyh
_cod_depositor_comments
;
The following automatic conversions were performed:
'_exptl_absorpt_correction_type' value 'Multi-scan' changed to
'multi-scan' according to
'/home/saulius/struct/CIF-dictionaries/cif_core.dic' dictionary named
'cif_core.dic' version 2.4.1 from 2010-06-29.

Automatic conversion script
Id: cif_fix_enum 1527 2010-12-29 10:47:43Z saulius 
;
_cod_original_sg_symbol_H-M 'P 21/n'
_cod_database_code 7001802

loop_
_symmetry_equiv_pos_as_xyz
'x, y, z'
'-x+1/2, y+1/2, -z+1/2'
'-x, -y, -z'
'x-1/2, -y-1/2, z-1/2'

loop_
_atom_site_label
_atom_site_type_symbol
_atom_site_fract_x
_atom_site_fract_y
_atom_site_fract_z
_atom_site_U_iso_or_equiv
_atom_site_adp_type
_atom_site_occupancy
_atom_site_symmetry_multiplicity
_atom_site_calc_flag
_atom_site_refinement_flags
_atom_site_disorder_assembly
_atom_site_disorder_group
Zr1 Zr 0.13625(6) 0.12924(4) 0.02113(5) 0.0337(2) Uani 1 1 d . . .
Zr2 Zr 0.03276(6) 0.08225(4) 0.24452(5) 0.0343(2) Uani 1 1 d U . .
Zr3 Zr -0.02750(6) -0.12846(4) 0.21354(5) 0.0331(2) Uani 1 1 d . . .
O1 O 0.2432(5) 0.2329(3) 0.0404(4) 0.0462(13) Uani 1 1 d . . .
O2 O 0.2676(5) 0.3606(3) 0.0657(5) 0.0605(17) Uani 1 1 d . . .
O3 O 0.0331(5) 0.2381(3) 0.0266(4) 0.0545(15) Uani 1 1 d . . .
H1 H -0.0339 0.2264 0.0323 0.065 Uiso 1 1 d R . .
O4 O 0.1623(4) 0.0013(3) 0.0049(3) 0.0437(13) Uani 1 1 d . . .
O5 O 0.2694(7) -0.1005(4) -0.0255(7) 0.100(3) Uani 1 1 d . . .
O6 O 0.3211(4) 0.0969(3) 0.0204(4) 0.0467(14) Uani 1 1 d . . .
H2 H 0.3744 0.1293 0.0268 0.056 Uiso 1 1 d R . .
O7 O 0.1829(5) 0.1035(3) 0.3362(3) 0.0480(14) Uani 1 1 d . . .
O8 O 0.3598(5) 0.1450(4) 0.3612(4) 0.0553(16) Uani 1 1 d . . .
O9 O 0.1797(4) 0.1197(3) 0.1647(3) 0.0394(12) Uani 1 1 d . . .
O10 O -0.1369(5) 0.1311(3) 0.2533(5) 0.0556(16) Uani 1 1 d U . .
O11 O -0.3240(6) 0.1185(4) 0.2649(7) 0.099(3) Uani 1 1 d . . .
O12 O -0.0966(4) -0.0146(3) 0.2318(3) 0.0420(12) Uani 1 1 d . . .
O13 O 0.1437(4) -0.1772(3) 0.2062(4) 0.0472(14) Uani 1 1 d U . .
O14 O 0.3307(5) -0.1653(4) 0.2168(6) 0.074(2) Uani 1 1 d U . .
O15 O 0.1026(4) -0.0325(3) 0.2339(3) 0.0400(12) Uani 1 1 d . . .
O16 O -0.1740(4) -0.1616(3) 0.2921(4) 0.0448(13) Uani 1 1 d . . .
O17 O -0.3545(5) -0.1966(4) 0.2991(4) 0.0581(16) Uani 1 1 d . . .
O18 O -0.1762(4) -0.1498(3) 0.1190(3) 0.0411(12) Uani 1 1 d . . .
O19 O -0.0015(4) 0.0887(3) 0.1030(3) 0.0410(12) Uani 1 1 d . . .
H3 H -0.0516 0.0569 0.0856 0.049 Uiso 1 1 d R . .
O20 O -0.0017(4) 0.1037(3) -0.0762(3) 0.0411(12) Uani 1 1 d . . .
H4 H -0.0628 0.0937 -0.0533 0.049 Uiso 1 1 d R . .
O21 O -0.0036(5) 0.0578(4) 0.3896(4) 0.0569(16) Uani 1 1 d . . .
H5 H -0.0701 0.0551 0.4047 0.068 Uiso 1 1 d R . .
H6 H 0.0266 0.0898 0.4260 0.068 Uiso 1 1 d R . .
O22 O 0.0348(4) 0.2123(3) 0.2666(4) 0.0527(15) Uani 1 1 d . . .
H7 H -0.0234 0.2392 0.2673 0.063 Uiso 1 1 d R . .
H8 H 0.0899 0.2405 0.2811 0.063 Uiso 1 1 d R . .
O23 O -0.0323(5) -0.2613(3) 0.2029(4) 0.0520(15) Uani 1 1 d . . .
H9 H 0.0225 -0.2895 0.1892 0.062 Uiso 1 1 d R . .
H10 H -0.0863 -0.2909 0.2123 0.062 Uiso 1 1 d R . .
O24 O 0.0237(5) -0.1424(4) 0.3605(4) 0.0549(16) Uani 1 1 d . . .
H11 H -0.0163 -0.1598 0.4010 0.066 Uiso 1 1 d R . .
H12 H 0.0916 -0.1472 0.3788 0.066 Uiso 1 1 d R . .
C1 C 0.2066(7) 0.3041(5) 0.0497(5) 0.0460(19) Uani 1 1 d U . .
C2 C 0.0824(8) 0.3140(5) 0.0390(7) 0.059(2) Uani 1 1 d U . .
H2A H 0.0548 0.3380 0.0906 0.071 Uiso 1 1 calc R . .
H2B H 0.0641 0.3459 -0.0113 0.071 Uiso 1 1 calc R . .
C3 C 0.2572(7) -0.0306(5) -0.0061(6) 0.051(2) Uani 1 1 d . . .
C4 C 0.3594(7) 0.0206(5) 0.0022(6) 0.052(2) Uani 1 1 d . . .
H4A H 0.4085 0.0030 0.0495 0.063 Uiso 1 1 calc R . .
H4B H 0.3981 0.0199 -0.0517 0.063 Uiso 1 1 calc R . .
C5 C 0.2781(7) 0.1300(4) 0.3089(6) 0.045(2) Uani 1 1 d . . .
C6 C 0.2821(7) 0.1416(5) 0.2096(5) 0.049(2) Uani 1 1 d . . .
H6A H 0.2970 0.1947 0.1975 0.058 Uiso 1 1 calc R . .
H6B H 0.3411 0.1116 0.1873 0.058 Uiso 1 1 calc R . .
C7 C -0.2282(7) 0.0914(5) 0.2538(6) 0.054(2) Uani 1 1 d U . .
C8 C -0.2136(7) 0.0035(5) 0.2435(7) 0.052(2) Uani 1 1 d U . .
H8A H -0.2384 -0.0222 0.2952 0.062 Uiso 1 1 calc R . .
H8B H -0.2574 -0.0144 0.1932 0.062 Uiso 1 1 calc R . .
C9 C 0.2350(7) -0.1390(5) 0.2188(6) 0.052(2) Uani 1 1 d U . .
C10 C 0.2197(7) -0.0510(4) 0.2355(6) 0.046(2) Uani 1 1 d U . .
H10A H 0.2535 -0.0373 0.2919 0.056 Uiso 1 1 calc R . .
H10B H 0.2550 -0.0222 0.1906 0.056 Uiso 1 1 calc R . .
C11 C -0.2691(7) -0.1822(5) 0.2546(5) 0.0428(19) Uani 1 1 d . . .
C12 C -0.2736(7) -0.1858(5) 0.1530(6) 0.049(2) Uani 1 1 d . . .
H12A H -0.2774 -0.2384 0.1341 0.059 Uiso 1 1 calc R . .
H12B H -0.3385 -0.1599 0.1299 0.059 Uiso 1 1 calc R . .
O25 O 0.0998(8) 0.1946(6) 0.4984(6) 0.107(3) Uani 1 1 d . . .
O26 O 0.3408(9) 0.0897(7) 0.5391(7) 0.124(4) Uani 1 1 d . . .
O27 O 0.1660(7) -0.0028(5) 0.5133(5) 0.087(2) Uani 1 1 d . . .
O28 O -0.1806(6) 0.2427(5) 0.0248(8) 0.118(4) Uani 1 1 d . . .
O29 O 0.5099(7) 0.1685(6) 0.0492(10) 0.159(6) Uani 1 1 d . . .
O30 O 0.4989(9) -0.0389(9) 0.1938(8) 0.163(6) Uani 1 1 d . . .
O31 O 0.5199(18) 0.0107(12) 0.3665(15) 0.130(7) Uani 0.50 1 d P . .

loop_
_atom_site_aniso_label
_atom_site_aniso_U_11
_atom_site_aniso_U_22
_atom_site_aniso_U_33
_atom_site_aniso_U_23
_atom_site_aniso_U_13
_atom_site_aniso_U_12
Zr1 0.0323(4) 0.0310(4) 0.0373(4) 0.0016(3) -0.0037(3) -0.0027(3)
Zr2 0.0376(4) 0.0284(4) 0.0364(4) -0.0010(3) -0.0026(3) -0.0017(3)
Zr3 0.0357(4) 0.0272(4) 0.0360(4) 0.0028(3) -0.0033(3) -0.0025(3)
O1 0.046(3) 0.034(3) 0.059(3) 0.006(3) -0.001(3) -0.010(2)
O2 0.056(4) 0.040(3) 0.083(5) 0.001(3) -0.022(3) -0.011(3)
O3 0.039(3) 0.040(3) 0.084(4) -0.005(3) -0.006(3) -0.002(3)
O4 0.043(3) 0.037(3) 0.050(3) 0.002(2) -0.005(3) -0.005(2)
O5 0.070(5) 0.053(5) 0.178(9) -0.033(5) 0.010(6) 0.009(4)
O6 0.036(3) 0.041(3) 0.063(4) 0.001(3) -0.002(3) 0.000(2)
O7 0.050(4) 0.054(3) 0.039(3) 0.005(3) -0.008(3) -0.013(3)
O8 0.047(4) 0.070(4) 0.048(3) 0.000(3) -0.011(3) -0.014(3)
O9 0.043(3) 0.041(3) 0.034(3) 0.001(2) -0.003(2) -0.006(2)
O10 0.045(3) 0.039(3) 0.083(4) -0.009(3) -0.003(3) -0.002(2)
O11 0.051(5) 0.057(5) 0.190(10) -0.014(5) 0.021(5) 0.008(4)
O12 0.045(3) 0.032(3) 0.049(3) 0.001(2) -0.001(2) 0.000(2)
O13 0.041(3) 0.038(3) 0.062(4) 0.004(3) -0.010(3) -0.002(2)
O14 0.038(3) 0.048(4) 0.137(7) 0.006(4) 0.008(4) 0.009(3)
O15 0.036(3) 0.037(3) 0.046(3) 0.002(2) -0.006(2) -0.002(2)
O16 0.042(3) 0.045(3) 0.047(3) 0.002(3) 0.001(3) -0.005(3)
O17 0.053(4) 0.066(4) 0.056(4) 0.006(3) 0.006(3) -0.018(3)
O18 0.041(3) 0.041(3) 0.041(3) 0.003(2) -0.002(2) -0.007(2)
O19 0.040(3) 0.044(3) 0.038(3) 0.005(2) -0.007(2) -0.008(2)
O20 0.034(3) 0.046(3) 0.042(3) 0.000(2) -0.009(2) -0.010(2)
O21 0.063(4) 0.068(4) 0.040(3) -0.011(3) -0.003(3) -0.013(3)
O22 0.035(3) 0.033(3) 0.089(4) -0.003(3) -0.003(3) -0.001(2)
O23 0.049(4) 0.025(3) 0.082(4) 0.000(3) 0.001(3) -0.002(2)
O24 0.042(3) 0.078(4) 0.044(3) 0.008(3) -0.007(3) -0.012(3)
C1 0.045(4) 0.044(5) 0.049(5) 0.002(4) -0.003(4) -0.009(4)
C2 0.057(5) 0.031(4) 0.087(7) -0.003(4) -0.012(5) -0.005(4)
C3 0.054(5) 0.040(5) 0.058(5) 0.000(4) 0.002(4) 0.008(4)
C4 0.043(5) 0.047(5) 0.068(6) -0.002(4) 0.007(4) 0.013(4)
C5 0.048(5) 0.036(4) 0.050(5) 0.000(4) 0.000(4) -0.007(4)
C6 0.042(5) 0.059(5) 0.044(5) 0.001(4) -0.012(4) -0.018(4)
C7 0.046(5) 0.051(5) 0.065(6) -0.001(4) 0.009(4) 0.004(4)
C8 0.042(5) 0.037(4) 0.076(6) -0.001(4) 0.000(4) -0.002(4)
C9 0.043(4) 0.042(4) 0.070(6) 0.017(4) -0.008(4) 0.004(3)
C10 0.044(5) 0.036(4) 0.059(5) -0.002(4) -0.007(4) -0.001(4)
C11 0.043(5) 0.038(4) 0.047(5) 0.005(3) -0.001(4) -0.004(4)
C12 0.039(5) 0.051(5) 0.056(5) 0.003(4) -0.011(4) -0.007(4)
O25 0.129(8) 0.114(8) 0.078(6) -0.005(5) 0.014(5) -0.023(6)
O26 0.120(8) 0.142(10) 0.109(8) 0.021(7) -0.007(6) -0.023(7)
O27 0.095(6) 0.089(6) 0.078(5) 0.016(4) 0.012(4) -0.005(5)
O28 0.045(4) 0.090(6) 0.219(12) -0.004(7) 0.002(6) 0.002(4)
O29 0.060(6) 0.085(7) 0.332(19) -0.022(9) 0.000(8) -0.009(5)
O30 0.089(7) 0.247(16) 0.150(10) 0.071(10) -0.006(7) -0.014(9)
O31 0.123(16) 0.109(16) 0.156(19) 0.022(14) -0.010(14) 0.049(13)

loop_
_atom_type_symbol
_atom_type_description
_atom_type_scat_dispersion_real
_atom_type_scat_dispersion_imag
_atom_type_scat_source
C C 0.0033 0.0016 'International Tables Vol C Tables 4.2.6.8 and 6.1.1.4'
H H 0.0000 0.0000 'International Tables Vol C Tables 4.2.6.8 and 6.1.1.4'
O O 0.0106 0.0060 'International Tables Vol C Tables 4.2.6.8 and 6.1.1.4'
Zr Zr -2.9673 0.5597 'International Tables Vol C Tables 4.2.6.8 and 6.1.1.4'

loop_
_geom_angle_atom_site_label_1
_geom_angle_atom_site_label_2
_geom_angle_atom_site_label_3
_geom_angle
_geom_angle_site_symmetry_1
_geom_angle_site_symmetry_3
_geom_angle_publ_flag
O9 Zr1 O20 140.49(19) . . ?
O9 Zr1 O18 153.23(19) . 3 ?
O20 Zr1 O18 65.88(19) . 3 ?
O9 Zr1 O1 79.74(19) . . ?
O20 Zr1 O1 131.6(2) . . ?
O18 Zr1 O1 81.0(2) 3 . ?
O9 Zr1 O19 65.48(19) . . ?
O20 Zr1 O19 75.19(19) . . ?
O18 Zr1 O19 141.07(18) 3 . ?
O1 Zr1 O19 128.8(2) . . ?
O9 Zr1 O4 90.23(19) . . ?
O20 Zr1 O4 80.54(19) . . ?
O18 Zr1 O4 91.0(2) 3 . ?
O1 Zr1 O4 136.5(2) . . ?
O19 Zr1 O4 81.99(19) . . ?
O9 Zr1 O3 97.7(2) . . ?
O20 Zr1 O3 78.0(2) . . ?
O18 Zr1 O3 92.5(2) 3 . ?
O1 Zr1 O3 68.9(2) . . ?
O19 Zr1 O3 79.5(2) . . ?
O4 Zr1 O3 154.6(2) . . ?
O9 Zr1 O6 78.4(2) . . ?
O20 Zr1 O6 130.5(2) . . ?
O18 Zr1 O6 77.4(2) 3 . ?
O1 Zr1 O6 68.9(2) . . ?
O19 Zr1 O6 132.39(19) . . ?
O4 Zr1 O6 67.67(19) . . ?
O3 Zr1 O6 137.6(2) . . ?
O19 Zr2 O15 91.85(19) . . ?
O19 Zr2 O10 84.4(2) . . ?
O15 Zr2 O10 135.65(19) . . ?
O19 Zr2 O7 135.2(2) . . ?
O15 Zr2 O7 83.7(2) . . ?
O10 Zr2 O7 128.1(2) . . ?
O19 Zr2 O22 95.4(2) . . ?
O15 Zr2 O22 156.39(19) . . ?
O10 Zr2 O22 67.59(19) . . ?
O7 Zr2 O22 75.3(2) . . ?
O19 Zr2 O9 65.41(19) . . ?
O15 Zr2 O9 84.69(19) . . ?
O10 Zr2 O9 131.5(2) . . ?
O7 Zr2 O9 69.74(19) . . ?
O22 Zr2 O9 78.01(19) . . ?
O19 Zr2 O21 156.5(2) . . ?
O15 Zr2 O21 89.6(2) . . ?
O10 Zr2 O21 78.2(2) . . ?
O7 Zr2 O21 68.3(2) . . ?
O22 Zr2 O21 92.6(2) . . ?
O9 Zr2 O21 138.0(2) . . ?
O19 Zr2 O12 81.71(19) . . ?
O15 Zr2 O12 65.71(18) . . ?
O10 Zr2 O12 70.03(19) . . ?
O7 Zr2 O12 133.99(19) . . ?
O22 Zr2 O12 137.60(19) . . ?
O9 Zr2 O12 134.97(18) . . ?
O21 Zr2 O12 77.6(2) . . ?
O20 Zr3 O12 91.2(2) 3 . ?
O20 Zr3 O13 80.6(2) 3 . ?
O12 Zr3 O13 135.4(2) . . ?
O20 Zr3 O16 136.28(19) 3 . ?
O12 Zr3 O16 81.3(2) . . ?
O13 Zr3 O16 132.8(2) . . ?
O20 Zr3 O18 65.84(18) 3 . ?
O12 Zr3 O18 85.96(19) . . ?
O13 Zr3 O18 127.8(2) . . ?
O16 Zr3 O18 70.68(19) . . ?
O20 Zr3 O24 154.3(2) 3 . ?
O12 Zr3 O24 93.6(2) . . ?
O13 Zr3 O24 78.3(2) . . ?
O16 Zr3 O24 69.4(2) . . ?
O18 Zr3 O24 139.65(19) . . ?
O20 Zr3 O15 80.97(18) 3 . ?
O12 Zr3 O15 65.72(19) . . ?
O13 Zr3 O15 69.69(19) . . ?
O16 Zr3 O15 131.64(19) . . ?
O18 Zr3 O15 135.87(18) . . ?
O24 Zr3 O15 78.10(19) . . ?
O20 Zr3 O23 97.9(2) 3 . ?
O12 Zr3 O23 155.4(2) . . ?
O13 Zr3 O23 68.9(2) . . ?
O16 Zr3 O23 76.3(2) . . ?
O18 Zr3 O23 77.1(2) . . ?
O24 Zr3 O23 88.1(2) . . ?
O15 Zr3 O23 138.20(19) . . ?
C1 O1 Zr1 125.0(5) . . ?
C2 O3 Zr1 122.4(5) . . ?
C2 O3 H1 126.6 . . ?
Zr1 O3 H1 109.5 . . ?
C3 O4 Zr1 124.4(5) . . ?
C4 O6 Zr1 123.2(5) . . ?
C4 O6 H2 112.3 . . ?
Zr1 O6 H2 124.3 . . ?
C5 O7 Zr2 123.5(5) . . ?
C6 O9 Zr1 127.1(5) . . ?
C6 O9 Zr2 120.2(4) . . ?
Zr1 O9 Zr2 112.4(2) . . ?
C7 O10 Zr2 125.6(5) . . ?
C8 O12 Zr3 126.1(4) . . ?
C8 O12 Zr2 119.3(4) . . ?
Zr3 O12 Zr2 114.4(2) . . ?
C9 O13 Zr3 125.6(5) . . ?
C10 O15 Zr2 125.7(4) . . ?
C10 O15 Zr3 120.2(4) . . ?
Zr2 O15 Zr3 114.0(2) . . ?
C11 O16 Zr3 122.6(5) . . ?
C12 O18 Zr1 128.5(4) . 3 ?
C12 O18 Zr3 118.8(4) . . ?
Zr1 O18 Zr3 111.8(2) 3 . ?
Zr2 O19 Zr1 116.6(2) . . ?
Zr2 O19 H3 111.9 . . ?
Zr1 O19 H3 124.9 . . ?
Zr3 O20 Zr1 116.4(2) 3 . ?
Zr3 O20 H4 127.9 3 . ?
Zr1 O20 H4 114.5 . . ?
Zr2 O21 H5 119.5 . . ?
Zr2 O21 H6 113.6 . . ?
H5 O21 H6 104.4 . . ?
Zr2 O22 H7 123.1 . . ?
Zr2 O22 H8 127.8 . . ?
H7 O22 H8 108.8 . . ?
Zr3 O23 H9 124.8 . . ?
Zr3 O23 H10 127.6 . . ?
H9 O23 H10 107.6 . . ?
Zr3 O24 H11 126.4 . . ?
Zr3 O24 H12 122.3 . . ?
H11 O24 H12 107.7 . . ?
O2 C1 O1 124.0(8) . . ?
O2 C1 C2 120.5(8) . . ?
O1 C1 C2 115.5(7) . . ?
O3 C2 C1 108.0(7) . . ?
O3 C2 H2A 110.1 . . ?
C1 C2 H2A 110.1 . . ?
O3 C2 H2B 110.1 . . ?
C1 C2 H2B 110.1 . . ?
H2A C2 H2B 108.4 . . ?
O5 C3 O4 123.9(9) . . ?
O5 C3 C4 118.6(8) . . ?
O4 C3 C4 117.5(7) . . ?
O6 C4 C3 106.7(6) . . ?
O6 C4 H4A 110.4 . . ?
C3 C4 H4A 110.4 . . ?
O6 C4 H4B 110.4 . . ?
C3 C4 H4B 110.4 . . ?
H4A C4 H4B 108.6 . . ?
O8 C5 O7 123.0(7) . . ?
O8 C5 C6 122.0(7) . . ?
O7 C5 C6 115.0(7) . . ?
O9 C6 C5 111.4(7) . . ?
O9 C6 H6A 109.4 . . ?
C5 C6 H6A 109.4 . . ?
O9 C6 H6B 109.4 . . ?
C5 C6 H6B 109.4 . . ?
H6A C6 H6B 108.0 . . ?
O11 C7 O10 125.7(8) . . ?
O11 C7 C8 119.3(8) . . ?
O10 C7 C8 115.0(7) . . ?
O12 C8 C7 109.8(6) . . ?
O12 C8 H8A 109.7 . . ?
C7 C8 H8A 109.7 . . ?
O12 C8 H8B 109.7 . . ?
C7 C8 H8B 109.7 . . ?
H8A C8 H8B 108.2 . . ?
O14 C9 O13 126.5(8) . . ?
O14 C9 C10 118.7(8) . . ?
O13 C9 C10 114.8(7) . . ?
O15 C10 C9 109.7(6) . . ?
O15 C10 H10A 109.7 . . ?
C9 C10 H10A 109.7 . . ?
O15 C10 H10B 109.7 . . ?
C9 C10 H10B 109.7 . . ?
H10A C10 H10B 108.2 . . ?
O17 C11 O16 122.7(7) . . ?
O17 C11 C12 121.5(7) . . ?
O16 C11 C12 115.8(7) . . ?
O18 C12 C11 110.1(6) . . ?
O18 C12 H12A 109.6 . . ?
C11 C12 H12A 109.6 . . ?
O18 C12 H12B 109.6 . . ?
C11 C12 H12B 109.6 . . ?
H12A C12 H12B 108.2 . . ?

loop_
_geom_bond_atom_site_label_1
_geom_bond_atom_site_label_2
_geom_bond_distance
_geom_bond_site_symmetry_2
_geom_bond_publ_flag
Zr1 O9 2.241(5) . ?
Zr1 O20 2.247(5) . ?
Zr1 O18 2.249(5) 3 ?
Zr1 O1 2.259(5) . ?
Zr1 O19 2.263(5) . ?
Zr1 O4 2.289(5) . ?
Zr1 O3 2.300(6) . ?
Zr1 O6 2.338(5) . ?
Zr2 O19 2.188(5) . ?
Zr2 O15 2.203(5) . ?
Zr2 O10 2.261(6) . ?
Zr2 O7 2.294(5) . ?
Zr2 O22 2.313(6) . ?
Zr2 O9 2.316(5) . ?
Zr2 O21 2.322(6) . ?
Zr2 O12 2.331(5) . ?
Zr3 O20 2.190(5) 3 ?
Zr3 O12 2.198(5) . ?
Zr3 O13 2.276(6) . ?
Zr3 O16 2.282(5) . ?
Zr3 O18 2.305(5) . ?
Zr3 O24 2.318(6) . ?
Zr3 O15 2.334(5) . ?
Zr3 O23 2.343(5) . ?
O1 C1 1.339(10) . ?
O2 C1 1.262(10) . ?
O3 C2 1.474(10) . ?
O3 H1 0.8555 . ?
O4 C3 1.310(10) . ?
O5 C3 1.275(11) . ?
O6 C4 1.453(10) . ?
O6 H2 0.8691 . ?
O7 C5 1.341(10) . ?
O8 C5 1.281(10) . ?
O9 C6 1.456(9) . ?
O10 C7 1.321(11) . ?
O11 C7 1.286(11) . ?
O12 C8 1.489(10) . ?
O13 C9 1.313(10) . ?
O14 C9 1.263(10) . ?
O15 C10 1.472(9) . ?
O16 C11 1.326(9) . ?
O17 C11 1.299(10) . ?
O18 C12 1.467(9) . ?
O18 Zr1 2.249(5) 3 ?
O19 H3 0.8638 . ?
O20 Zr3 2.190(5) 3 ?
O20 H4 0.8597 . ?
O21 H5 0.8577 . ?
O21 H6 0.8633 . ?
O22 H7 0.8566 . ?
O22 H8 0.8593 . ?
O23 H9 0.8691 . ?
O23 H10 0.8606 . ?
O24 H11 0.8626 . ?
O24 H12 0.8700 . ?
C1 C2 1.534(12) . ?
C2 H2A 0.9700 . ?
C2 H2B 0.9700 . ?
C3 C4 1.545(13) . ?
C4 H4A 0.9700 . ?
C4 H4B 0.9700 . ?
C5 C6 1.535(11) . ?
C6 H6A 0.9700 . ?
C6 H6B 0.9700 . ?
C7 C8 1.566(12) . ?
C8 H8A 0.9700 . ?
C8 H8B 0.9700 . ?
C9 C10 1.581(11) . ?
C10 H10A 0.9700 . ?
C10 H10B 0.9700 . ?
C11 C12 1.553(12) . ?
C12 H12A 0.9700 . ?
C12 H12B 0.9700 . ?

loop_
_geom_torsion_atom_site_label_1
_geom_torsion_atom_site_label_2
_geom_torsion_atom_site_label_3
_geom_torsion_atom_site_label_4
_geom_torsion
_geom_torsion_site_symmetry_1
_geom_torsion_site_symmetry_2
_geom_torsion_site_symmetry_3
_geom_torsion_site_symmetry_4
_geom_torsion_publ_flag
O9 Zr1 O1 C1 -99.6(6) . . . . ?
O20 Zr1 O1 C1 53.0(7) . . . . ?
O18 Zr1 O1 C1 99.1(6) 3 . . . ?
O19 Zr1 O1 C1 -53.0(7) . . . . ?
O4 Zr1 O1 C1 -179.0(5) . . . . ?
O3 Zr1 O1 C1 2.8(6) . . . . ?
O6 Zr1 O1 C1 178.9(6) . . . . ?
O9 Zr1 O3 C2 75.7(7) . . . . ?
O20 Zr1 O3 C2 -144.2(7) . . . . ?
O18 Zr1 O3 C2 -79.5(7) 3 . . . ?
O1 Zr1 O3 C2 -0.2(6) . . . . ?
O19 Zr1 O3 C2 138.9(7) . . . . ?
O4 Zr1 O3 C2 -177.3(6) . . . . ?
O6 Zr1 O3 C2 -5.5(8) . . . . ?
O9 Zr1 O4 C3 -84.3(6) . . . . ?
O20 Zr1 O4 C3 134.3(6) . . . . ?
O18 Zr1 O4 C3 68.9(6) 3 . . . ?
O1 Zr1 O4 C3 -9.1(7) . . . . ?
O19 Zr1 O4 C3 -149.5(6) . . . . ?
O3 Zr1 O4 C3 167.0(6) . . . . ?
O6 Zr1 O4 C3 -7.0(6) . . . . ?
O9 Zr1 O6 C4 101.4(6) . . . . ?
O20 Zr1 O6 C4 -47.9(7) . . . . ?
O18 Zr1 O6 C4 -90.0(6) 3 . . . ?
O1 Zr1 O6 C4 -175.2(6) . . . . ?
O19 Zr1 O6 C4 61.0(7) . . . . ?
O4 Zr1 O6 C4 6.4(6) . . . . ?
O3 Zr1 O6 C4 -169.8(6) . . . . ?
O19 Zr2 O7 C5 4.3(7) . . . . ?
O15 Zr2 O7 C5 90.6(6) . . . . ?
O10 Zr2 O7 C5 -123.5(6) . . . . ?
O22 Zr2 O7 C5 -78.4(6) . . . . ?
O9 Zr2 O7 C5 4.0(6) . . . . ?
O21 Zr2 O7 C5 -177.3(7) . . . . ?
O12 Zr2 O7 C5 137.7(6) . . . . ?
O20 Zr1 O9 C6 179.0(6) . . . . ?
O18 Zr1 O9 C6 11.0(9) 3 . . . ?
O1 Zr1 O9 C6 -33.8(6) . . . . ?
O19 Zr1 O9 C6 -175.3(7) . . . . ?
O4 Zr1 O9 C6 103.7(6) . . . . ?
O3 Zr1 O9 C6 -100.6(6) . . . . ?
O6 Zr1 O9 C6 36.5(6) . . . . ?
O20 Zr1 O9 Zr2 -7.9(4) . . . . ?
O18 Zr1 O9 Zr2 -176.0(3) 3 . . . ?
O1 Zr1 O9 Zr2 139.3(3) . . . . ?
O19 Zr1 O9 Zr2 -2.2(2) . . . . ?
O4 Zr1 O9 Zr2 -83.3(2) . . . . ?
O3 Zr1 O9 Zr2 72.5(2) . . . . ?
O6 Zr1 O9 Zr2 -150.4(3) . . . . ?
O19 Zr2 O9 C6 175.9(6) . . . . ?
O15 Zr2 O9 C6 -89.6(6) . . . . ?
O10 Zr2 O9 C6 119.1(6) . . . . ?
O7 Zr2 O9 C6 -4.4(5) . . . . ?
O22 Zr2 O9 C6 74.2(6) . . . . ?
O21 Zr2 O9 C6 -6.2(7) . . . . ?
O12 Zr2 O9 C6 -137.1(5) . . . . ?
O19 Zr2 O9 Zr1 2.2(2) . . . . ?
O15 Zr2 O9 Zr1 96.7(2) . . . . ?
O10 Zr2 O9 Zr1 -54.6(3) . . . . ?
O7 Zr2 O9 Zr1 -178.0(3) . . . . ?
O22 Zr2 O9 Zr1 -99.4(3) . . . . ?
O21 Zr2 O9 Zr1 -179.8(2) . . . . ?
O12 Zr2 O9 Zr1 49.3(4) . . . . ?
O19 Zr2 O10 C7 87.4(7) . . . . ?
O15 Zr2 O10 C7 0.5(9) . . . . ?
O7 Zr2 O10 C7 -126.6(7) . . . . ?
O22 Zr2 O10 C7 -174.4(8) . . . . ?
O9 Zr2 O10 C7 137.3(7) . . . . ?
O21 Zr2 O10 C7 -76.7(7) . . . . ?
O12 Zr2 O10 C7 4.2(7) . . . . ?
O20 Zr3 O12 C8 108.8(6) 3 . . . ?
O13 Zr3 O12 C8 -173.4(6) . . . . ?
O16 Zr3 O12 C8 -27.9(6) . . . . ?
O18 Zr3 O12 C8 43.1(6) . . . . ?
O24 Zr3 O12 C8 -96.4(6) . . . . ?
O15 Zr3 O12 C8 -171.7(7) . . . . ?
O23 Zr3 O12 C8 -3.2(9) . . . . ?
O20 Zr3 O12 Zr2 -76.4(2) 3 . . . ?
O13 Zr3 O12 Zr2 1.5(4) . . . . ?
O16 Zr3 O12 Zr2 146.9(3) . . . . ?
O18 Zr3 O12 Zr2 -142.0(2) . . . . ?
O24 Zr3 O12 Zr2 78.4(3) . . . . ?
O15 Zr3 O12 Zr2 3.2(2) . . . . ?
O23 Zr3 O12 Zr2 171.6(4) . . . . ?
O19 Zr2 O12 C8 -92.3(6) . . . . ?
O15 Zr2 O12 C8 171.8(6) . . . . ?
O10 Zr2 O12 C8 -5.3(5) . . . . ?
O7 Zr2 O12 C8 118.9(6) . . . . ?
O22 Zr2 O12 C8 -3.4(7) . . . . ?
O9 Zr2 O12 C8 -134.6(5) . . . . ?
O21 Zr2 O12 C8 76.6(6) . . . . ?
O19 Zr2 O12 Zr3 92.5(3) . . . . ?
O15 Zr2 O12 Zr3 -3.4(2) . . . . ?
O10 Zr2 O12 Zr3 179.5(3) . . . . ?
O7 Zr2 O12 Zr3 -56.3(4) . . . . ?
O22 Zr2 O12 Zr3 -178.6(2) . . . . ?
O9 Zr2 O12 Zr3 50.2(4) . . . . ?
O21 Zr2 O12 Zr3 -98.6(3) . . . . ?
O20 Zr3 O13 C9 87.0(7) 3 . . . ?
O12 Zr3 O13 C9 4.9(8) . . . . ?
O16 Zr3 O13 C9 -125.3(6) . . . . ?
O18 Zr3 O13 C9 136.2(6) . . . . ?
O24 Zr3 O13 C9 -78.3(7) . . . . ?
O15 Zr3 O13 C9 3.2(6) . . . . ?
O23 Zr3 O13 C9 -170.7(7) . . . . ?
O19 Zr2 O15 C10 100.9(6) . . . . ?
O10 Zr2 O15 C10 -175.2(5) . . . . ?
O7 Zr2 O15 C10 -34.3(6) . . . . ?
O22 Zr2 O15 C10 -7.0(9) . . . . ?
O9 Zr2 O15 C10 35.8(6) . . . . ?
O21 Zr2 O15 C10 -102.5(6) . . . . ?
O12 Zr2 O15 C10 -179.1(6) . . . . ?
O19 Zr2 O15 Zr3 -76.9(2) . . . . ?
O10 Zr2 O15 Zr3 7.0(4) . . . . ?
O7 Zr2 O15 Zr3 147.9(3) . . . . ?
O22 Zr2 O15 Zr3 175.2(4) . . . . ?
O9 Zr2 O15 Zr3 -142.0(2) . . . . ?
O21 Zr2 O15 Zr3 79.7(3) . . . . ?
O12 Zr2 O15 Zr3 3.2(2) . . . . ?
O20 Zr3 O15 C10 -85.8(5) 3 . . . ?
O12 Zr3 O15 C10 178.7(6) . . . . ?
O13 Zr3 O15 C10 -2.6(5) . . . . ?
O16 Zr3 O15 C10 127.3(5) . . . . ?
O18 Zr3 O15 C10 -126.4(5) . . . . ?
O24 Zr3 O15 C10 79.2(5) . . . . ?
O23 Zr3 O15 C10 5.9(6) . . . . ?
O20 Zr3 O15 Zr2 92.1(3) 3 . . . ?
O12 Zr3 O15 Zr2 -3.3(2) . . . . ?
O13 Zr3 O15 Zr2 175.4(3) . . . . ?
O16 Zr3 O15 Zr2 -54.8(3) . . . . ?
O18 Zr3 O15 Zr2 51.5(4) . . . . ?
O24 Zr3 O15 Zr2 -102.8(3) . . . . ?
O23 Zr3 O15 Zr2 -176.1(2) . . . . ?
O20 Zr3 O16 C11 10.8(7) 3 . . . ?
O12 Zr3 O16 C11 93.4(6) . . . . ?
O13 Zr3 O16 C11 -119.5(6) . . . . ?
O18 Zr3 O16 C11 4.6(6) . . . . ?
O24 Zr3 O16 C11 -169.4(6) . . . . ?
O15 Zr3 O16 C11 139.5(5) . . . . ?
O23 Zr3 O16 C11 -76.3(6) . . . . ?
O20 Zr3 O18 C12 173.1(6) 3 . . . ?
O12 Zr3 O18 C12 -93.8(5) . . . . ?
O13 Zr3 O18 C12 118.1(5) . . . . ?
O16 Zr3 O18 C12 -11.6(5) . . . . ?
O24 Zr3 O18 C12 -3.0(7) . . . . ?
O15 Zr3 O18 C12 -142.1(5) . . . . ?
O23 Zr3 O18 C12 68.2(5) . . . . ?
O20 Zr3 O18 Zr1 3.2(2) 3 . . 3 ?
O12 Zr3 O18 Zr1 96.3(2) . . . 3 ?
O13 Zr3 O18 Zr1 -51.7(3) . . . 3 ?
O16 Zr3 O18 Zr1 178.5(3) . . . 3 ?
O24 Zr3 O18 Zr1 -172.9(3) . . . 3 ?
O15 Zr3 O18 Zr1 48.0(4) . . . 3 ?
O23 Zr3 O18 Zr1 -101.7(3) . . . 3 ?
O15 Zr2 O19 Zr1 -85.6(3) . . . . ?
O10 Zr2 O19 Zr1 138.7(3) . . . . ?
O7 Zr2 O19 Zr1 -2.7(4) . . . . ?
O22 Zr2 O19 Zr1 71.9(3) . . . . ?
O9 Zr2 O19 Zr1 -2.3(2) . . . . ?
O21 Zr2 O19 Zr1 -178.9(4) . . . . ?
O12 Zr2 O19 Zr1 -150.7(3) . . . . ?
O9 Zr1 O19 Zr2 2.4(2) . . . . ?
O20 Zr1 O19 Zr2 178.6(3) . . . . ?
O18 Zr1 O19 Zr2 177.9(2) 3 . . . ?
O1 Zr1 O19 Zr2 -49.5(4) . . . . ?
O4 Zr1 O19 Zr2 96.3(3) . . . . ?
O3 Zr1 O19 Zr2 -101.2(3) . . . . ?
O6 Zr1 O19 Zr2 46.7(4) . . . . ?
O9 Zr1 O20 Zr3 -177.5(2) . . . 3 ?
O18 Zr1 O20 Zr3 -3.4(2) 3 . . 3 ?
O1 Zr1 O20 Zr3 47.9(4) . . . 3 ?
O19 Zr1 O20 Zr3 177.0(3) . . . 3 ?
O4 Zr1 O20 Zr3 -98.8(3) . . . 3 ?
O3 Zr1 O20 Zr3 94.9(3) . . . 3 ?
O6 Zr1 O20 Zr3 -49.2(4) . . . 3 ?
Zr1 O1 C1 O2 175.6(6) . . . . ?
Zr1 O1 C1 C2 -4.8(10) . . . . ?
Zr1 O3 C2 C1 -1.9(10) . . . . ?
O2 C1 C2 O3 -176.4(8) . . . . ?
O1 C1 C2 O3 4.0(11) . . . . ?
Zr1 O4 C3 O5 -171.3(8) . . . . ?
Zr1 O4 C3 C4 6.8(10) . . . . ?
Zr1 O6 C4 C3 -5.2(9) . . . . ?
O5 C3 C4 O6 177.4(9) . . . . ?
O4 C3 C4 O6 -0.8(11) . . . . ?
Zr2 O7 C5 O8 176.7(6) . . . . ?
Zr2 O7 C5 C6 -3.0(10) . . . . ?
Zr1 O9 C6 C5 177.1(5) . . . . ?
Zr2 O9 C6 C5 4.5(9) . . . . ?
O8 C5 C6 O9 179.3(7) . . . . ?
O7 C5 C6 O9 -1.0(10) . . . . ?
Zr2 O10 C7 O11 174.9(8) . . . . ?
Zr2 O10 C7 C8 -2.4(11) . . . . ?
Zr3 O12 C8 C7 -179.6(5) . . . . ?
Zr2 O12 C8 C7 5.8(9) . . . . ?
O11 C7 C8 O12 -179.8(9) . . . . ?
O10 C7 C8 O12 -2.3(11) . . . . ?
Zr3 O13 C9 O14 178.5(8) . . . . ?
Zr3 O13 C9 C10 -3.2(11) . . . . ?
Zr2 O15 C10 C9 -175.7(5) . . . . ?
Zr3 O15 C10 C9 2.0(8) . . . . ?
O14 C9 C10 O15 179.1(8) . . . . ?
O13 C9 C10 O15 0.6(10) . . . . ?
Zr3 O16 C11 O17 -175.7(6) . . . . ?
Zr3 O16 C11 C12 2.6(9) . . . . ?
Zr1 O18 C12 C11 -175.9(5) 3 . . . ?
Zr3 O18 C12 C11 16.2(8) . . . . ?
O17 C11 C12 O18 166.3(7) . . . . ?
O16 C11 C12 O18 -11.9(10) . . . . ?
